data_7710691
loop_
_publ_author_name
'Kelderman, Cormac'
'Davey, Patrick'
'Ma, Michelle'
'de Veer, Michael'
'Salimova, Ekaterina'
'Donnelly, Paul Stephen'
'Paterson, Brett Michael'

_publ_section_title
;
 Hexadentate Technetium-99m Bis(thiosemicarbazonato) Complexes: Synthesis,
 Characterisation and Biodistribution
;
_journal_name_full 'Dalton Transactions'
_journal_paper_doi 10.1039/D2DT01264B
_journal_year 2022
_chemical_formula_moiety '2(Cl), C13 H28 N2 O2'
_chemical_formula_sum 'C13 H28 Cl2 N2 O2'
_chemical_formula_weight 315.27
_chemical_properties_physical Hygroscopic
_space_group_crystal_system orthorhombic
_space_group_IT_number 70
_space_group_name_Hall '-F 2uv 2vw'
_space_group_name_H-M_alt 'F d d d :2'
_atom_sites_solution_hydrogens mixed
_atom_sites_solution_primary dual
_audit_creation_date 2021-11-09
_audit_creation_method
;
Olex2 1.3
(compiled 2020.11.12 svn.r5f609507 for OlexSys, GUI svn.r6408)
;
_audit_update_record
;
2021-11-09 deposited with the CCDC.	2022-06-30 downloaded from the CCDC.
;
_cell_angle_alpha 90
_cell_angle_beta 90
_cell_angle_gamma 90
_cell_formula_units_Z 16
_cell_length_a 13.9584(3)
_cell_length_b 20.1197(4)
_cell_length_c 23.6121(4)
_cell_measurement_reflns_used 7828
_cell_measurement_temperature 122.99(10)
_cell_measurement_theta_max 76.3660
_cell_measurement_theta_min 4.2690
_cell_volume 6631.2(2)
_computing_cell_refinement 'CrysAlisPro 1.171.40.84a (Rigaku OD, 2020)'
_computing_data_collection 'CrysAlisPro 1.171.40.84a (Rigaku OD, 2020)'
_computing_data_reduction 'CrysAlisPro 1.171.40.84a (Rigaku OD, 2020)'
_computing_molecular_graphics 'Olex2 1.3 (Dolomanov et al., 2009)'
_computing_publication_material 'Olex2 1.3 (Dolomanov et al., 2009)'
_computing_structure_refinement 'SHELXL 2018/3 (Sheldrick, 2015)'
_computing_structure_solution 'SHELXT 2018/2 (Sheldrick, 2018)'
_diffrn_ambient_environment N~2~
_diffrn_ambient_temperature 122.99(10)
_diffrn_detector 'Image Plate'
_diffrn_detector_area_resol_mean 10.0000
_diffrn_detector_type 'Rigaku IP'
_diffrn_measured_fraction_theta_full 0.998
_diffrn_measured_fraction_theta_max 0.983
_diffrn_measurement_details
;
List of Runs (angles in degrees, time in seconds):

  # Type    Start    End  Width  t~exp~   \w     \q     \k     \f   Frames
#--------------------------------------------------------------------------
  1  \w    -61.00  25.00   0.50    0.10    --  -47.64  38.00 150.00  172
  2  \w   -120.00 -76.00   0.50    0.10    --  -47.64-125.00 -30.00   88
  3  \w   -123.00 -34.00   0.50    0.10    --  -47.64 -20.00 -75.00  178
  4  \w     32.00  78.00   0.50    0.31    --  107.75 -20.00 -75.00   92
  5  \w     38.00  66.00   0.50    0.31    --  107.75 -30.00   0.00   56
  6  \w     35.00  61.00   0.50    0.31    --  107.75 -30.00  30.00   52
  7  \w     33.00  65.00   0.50    0.31    --  107.75 -30.00  90.00   64
  8  \w     36.00  64.00   0.50    0.31    --  107.75 -30.00 150.00   56
  9  \w     35.00 108.00   0.50    0.31    --  107.75-110.00 101.00  146
 10  \w     34.00  65.00   0.50    0.31    --  107.75 -30.00 -30.00   62
 11  \w     37.00  63.00   0.50    0.31    --  107.75 -30.00 -90.00   52
 12  \w     36.00  74.00   0.50    0.31    --  107.75 -45.00 -30.00   76
 13  \w     41.00  94.00   0.50    0.31    --  107.75-125.00-120.00  106
 14  \w     52.00 106.00   0.50    0.31    --  107.75 -94.00-180.00  108
 15  \w     33.00  59.00   0.50    0.31    --  107.75 -30.00-180.00   52
 16  \w    101.00 178.00   0.50    0.31    --  107.75 116.00 -74.00  154
 17  \w   -159.00 -82.00   0.50    0.31    --  -86.25-110.00 101.00  154
;
_diffrn_measurement_device 'four-circle diffractometer'
_diffrn_measurement_device_type 'XtaLAB Synergy, Dualflex, HyPix'
_diffrn_measurement_method '\w scans'
_diffrn_orient_matrix_type 'CrysAlisPro convention (1999,Acta A55,543-557)'
_diffrn_orient_matrix_UB_11 -0.0925300000
_diffrn_orient_matrix_UB_12 0.0367326000
_diffrn_orient_matrix_UB_13 0.0168958000
_diffrn_orient_matrix_UB_21 0.0555694000
_diffrn_orient_matrix_UB_22 0.0660758000
_diffrn_orient_matrix_UB_23 0.0022350000
_diffrn_orient_matrix_UB_31 -0.0228015000
_diffrn_orient_matrix_UB_32 0.0122026000
_diffrn_orient_matrix_UB_33 -0.0630048000
_diffrn_radiation_monochromator graphite
_diffrn_radiation_probe x-ray
_diffrn_radiation_type 'Cu K\a'
_diffrn_radiation_wavelength 1.54184
_diffrn_reflns_av_R_equivalents 0.0290
_diffrn_reflns_av_unetI/netI 0.0203
_diffrn_reflns_Laue_measured_fraction_full 0.998
_diffrn_reflns_Laue_measured_fraction_max 0.983
_diffrn_reflns_limit_h_max 17
_diffrn_reflns_limit_h_min -17
_diffrn_reflns_limit_k_max 25
_diffrn_reflns_limit_k_min -24
_diffrn_reflns_limit_l_max 11
_diffrn_reflns_limit_l_min -29
_diffrn_reflns_number 9251
_diffrn_reflns_point_group_measured_fraction_full 0.998
_diffrn_reflns_point_group_measured_fraction_max 0.983
_diffrn_reflns_theta_full 67.684
_diffrn_reflns_theta_max 76.729
_diffrn_reflns_theta_min 4.286
_diffrn_source 'micro-focus sealed X-ray tube'
_diffrn_source_target Mo
_diffrn_source_type 'PhotonJet (Cu) X-ray Source'
_exptl_absorpt_coefficient_mu 3.528
_exptl_absorpt_correction_T_max 1.00000
_exptl_absorpt_correction_T_min 0.81087
_exptl_absorpt_correction_type multi-scan
_exptl_absorpt_process_details
;
CrysAlisPro 1.171.40.84a (Rigaku Oxford Diffraction, 2020)
Empirical absorption correction using spherical harmonics,
implemented in SCALE3 ABSPACK scaling algorithm.
;
_exptl_crystal_colour 'clear colourless'
_exptl_crystal_colour_lustre clear
_exptl_crystal_colour_primary colourless
_exptl_crystal_density_diffrn 1.263
_exptl_crystal_description irregular
_exptl_crystal_F_000 2720
_exptl_crystal_recrystallization_method 'Crystals formed during a recrsytalisation in methanol and diethyl ether.'
_exptl_crystal_size_max 0.272
_exptl_crystal_size_mid 0.199
_exptl_crystal_size_min 0.182
_refine_diff_density_max 0.439
_refine_diff_density_min -0.277
_refine_diff_density_rms 0.055
_refine_ls_extinction_method none
_refine_ls_goodness_of_fit_ref 1.058
_refine_ls_hydrogen_treatment mixed
_refine_ls_matrix_type full
_refine_ls_number_parameters 98
_refine_ls_number_reflns 1735
_refine_ls_number_restraints 0
_refine_ls_restrained_S_all 1.058
_refine_ls_R_factor_all 0.0288
_refine_ls_R_factor_gt 0.0282
_refine_ls_shift/su_max 0.002
_refine_ls_shift/su_mean 0.000
_refine_ls_structure_factor_coef Fsqd
_refine_ls_weighting_details 'w=1/[\s^2^(Fo^2^)+(0.0495P)^2^+8.3970P] where P=(Fo^2^+2Fc^2^)/3'
_refine_ls_weighting_scheme calc
_refine_ls_wR_factor_gt 0.0800
_refine_ls_wR_factor_ref 0.0805
_reflns_Friedel_coverage 0.000
_reflns_number_gt 1688
_reflns_number_total 1735
_reflns_threshold_expression 'I > 2\s(I)'
_cod_data_source_file d2dt01264b2.cif
_cod_data_source_block ck-c051_meohet2o
_cod_original_sg_symbol_H-M 'F d d d'
_cod_database_code 7710691
_shelx_shelxl_version_number 2018/3
_shelx_space_group_comment
;
The symmetry employed for this shelxl refinement is uniquely defined
by the following loop, which should always be used as a source of
symmetry information in preference to the above space-group names.
They are only intended as comments.
;
_shelx_estimated_absorpt_t_max 0.566
_shelx_estimated_absorpt_t_min 0.447
_reflns_odcompleteness_completeness 99.25
_reflns_odcompleteness_iscentric 1
_reflns_odcompleteness_theta 74.33
_olex2_refinement_description
;
1. Fixed Uiso
 At 1.2 times of:
  All C(H,H) groups
 At 1.5 times of:
  All C(H,H,H) groups
2. Others
 Fixed Sof: H1C(0.5) H1D(0.5)
3.a Secondary CH2 refined with riding coordinates:
 C1(H1C,H1D), C2(H2A,H2B)
3.b Idealised Me refined as rotating group:
 C5(H5A,H5B,H5C), C6(H6A,H6B,H6C), C7(H7A,H7B,H7C)
;
_olex2_submission_special_instructions 'No special instructions were received'
_oxdiff_exptl_absorpt_empirical_details
;
Empirical correction (ABSPACK) includes:
- Absorption correction using spherical harmonics
- Frame scaling
;
_oxdiff_exptl_absorpt_empirical_full_max 1.802
_oxdiff_exptl_absorpt_empirical_full_min 0.505

loop_
_space_group_symop_operation_xyz
'x, y, z'
'-x+3/4, -y+3/4, z'
'-x+3/4, y, -z+3/4'
'x, -y+3/4, -z+3/4'
'x, y+1/2, z+1/2'
'-x+3/4, -y+5/4, z+1/2'
'-x+3/4, y+1/2, -z+5/4'
'x, -y+5/4, -z+5/4'
'x+1/2, y, z+1/2'
'-x+5/4, -y+3/4, z+1/2'
'-x+5/4, y, -z+5/4'
'x+1/2, -y+3/4, -z+5/4'
'x+1/2, y+1/2, z'
'-x+5/4, -y+5/4, z'
'-x+5/4, y+1/2, -z+3/4'
'x+1/2, -y+5/4, -z+3/4'
'-x, -y, -z'
'x-3/4, y-3/4, -z'
'x-3/4, -y, z-3/4'
'-x, y-3/4, z-3/4'
'-x, -y+1/2, -z+1/2'
'x-3/4, y-1/4, -z+1/2'
'x-3/4, -y+1/2, z-1/4'
'-x, y-1/4, z-1/4'
'-x+1/2, -y, -z+1/2'
'x-1/4, y-3/4, -z+1/2'
'x-1/4, -y, z-1/4'
'-x+1/2, y-3/4, z-1/4'
'-x+1/2, -y+1/2, -z'
'x-1/4, y-1/4, -z'
'x-1/4, -y+1/2, z-3/4'
'-x+1/2, y-1/4, z-3/4'

loop_
_atom_site_label
_atom_site_type_symbol
_atom_site_fract_x
_atom_site_fract_y
_atom_site_fract_z
_atom_site_U_iso_or_equiv
_atom_site_adp_type
_atom_site_occupancy
_atom_site_site_symmetry_order
_atom_site_calc_flag
_atom_site_refinement_flags_posn
_atom_site_refinement_flags_adp
_atom_site_refinement_flags_occupancy
_atom_site_disorder_assembly
_atom_site_disorder_group
Cl1 Cl 0.44670(2) 0.73933(2) 0.63352(2) 0.01829(12) Uani 1 1 d . . . . .
O1 O 0.38854(7) 0.51620(4) 0.77833(4) 0.0280(2) Uani 1 1 d . . . . .
N1 N 0.44723(6) 0.61932(5) 0.71565(4) 0.0156(2) Uani 1 1 d . . . . .
C1 C 0.625000 0.625000 0.71245(7) 0.0167(3) Uani 1 2 d S T P . .
H1C H 0.626445 0.585093 0.687940 0.020 Uiso 0.5 1 calc R U P . .
H1D H 0.623556 0.664906 0.687940 0.020 Uiso 0.5 1 calc R U P . .
C2 C 0.53661(8) 0.62346(6) 0.75048(5) 0.0173(2) Uani 1 1 d . . . . .
H2A H 0.540227 0.584590 0.776103 0.021 Uiso 1 1 calc R U . . .
H2B H 0.534838 0.664128 0.774063 0.021 Uiso 1 1 calc R U . . .
C4 C 0.34152(8) 0.56588(6) 0.78613(5) 0.0212(3) Uani 1 1 d . . . . .
C3 C 0.35355(8) 0.62620(5) 0.74704(5) 0.0174(2) Uani 1 1 d . . . . .
C5 C 0.35175(9) 0.69285(6) 0.77796(5) 0.0226(3) Uani 1 1 d . . . . .
H5A H 0.395895 0.691307 0.810206 0.034 Uiso 1 1 calc R U . . .
H5B H 0.286692 0.701778 0.791590 0.034 Uiso 1 1 calc R U . . .
H5C H 0.371491 0.728230 0.751934 0.034 Uiso 1 1 calc R U . . .
C6 C 0.27376(9) 0.62310(6) 0.70255(6) 0.0246(3) Uani 1 1 d . . . . .
H6A H 0.279275 0.661279 0.676976 0.037 Uiso 1 1 calc R U . . .
H6B H 0.211289 0.624187 0.721466 0.037 Uiso 1 1 calc R U . . .
H6C H 0.279679 0.581862 0.680742 0.037 Uiso 1 1 calc R U . . .
C7 C 0.26601(10) 0.56989(7) 0.83143(6) 0.0331(3) Uani 1 1 d . . . . .
H7A H 0.202460 0.565937 0.814114 0.050 Uiso 1 1 calc R U . . .
H7B H 0.271034 0.612667 0.851057 0.050 Uiso 1 1 calc R U . . .
H7C H 0.275336 0.533681 0.858636 0.050 Uiso 1 1 calc R U . . .
H1A H 0.4480(11) 0.5797(9) 0.6955(7) 0.030(4) Uiso 1 1 d . . . . .
H1B H 0.4494(11) 0.6533(9) 0.6888(7) 0.028(4) Uiso 1 1 d . . . . .

loop_
_atom_site_aniso_label
_atom_site_aniso_U_11
_atom_site_aniso_U_22
_atom_site_aniso_U_33
_atom_site_aniso_U_23
_atom_site_aniso_U_13
_atom_site_aniso_U_12
Cl1 0.01768(17) 0.01565(18) 0.02154(19) 0.00068(9) -0.00061(9) -0.00189(9)
O1 0.0264(5) 0.0200(4) 0.0378(5) 0.0042(4) 0.0052(4) -0.0007(3)
N1 0.0117(5) 0.0144(5) 0.0207(5) -0.0012(4) 0.0009(3) -0.0005(3)
C1 0.0125(7) 0.0165(7) 0.0209(7) 0.000 0.000 -0.0001(5)
C2 0.0115(5) 0.0190(5) 0.0213(6) -0.0004(4) -0.0013(4) -0.0006(4)
C4 0.0163(6) 0.0210(6) 0.0264(6) -0.0014(5) 0.0017(5) -0.0059(4)
C3 0.0115(5) 0.0176(5) 0.0231(5) -0.0019(4) 0.0029(4) -0.0007(4)
C5 0.0188(6) 0.0183(5) 0.0306(6) -0.0050(5) 0.0056(5) 0.0011(4)
C6 0.0130(5) 0.0299(6) 0.0308(6) -0.0019(5) -0.0006(5) -0.0004(4)
C7 0.0302(7) 0.0332(7) 0.0359(7) -0.0005(6) 0.0139(6) -0.0069(6)

loop_
_atom_type_symbol
_atom_type_description
_atom_type_scat_dispersion_real
_atom_type_scat_dispersion_imag
_atom_type_scat_source
C C 0.0181 0.0091 'International Tables Vol C Tables 4.2.6.8 and 6.1.1.4'
H H 0.0000 0.0000 'International Tables Vol C Tables 4.2.6.8 and 6.1.1.4'
Cl Cl 0.3639 0.7018 'International Tables Vol C Tables 4.2.6.8 and 6.1.1.4'
N N 0.0311 0.0180 'International Tables Vol C Tables 4.2.6.8 and 6.1.1.4'
O O 0.0492 0.0322 'International Tables Vol C Tables 4.2.6.8 and 6.1.1.4'

loop_
_geom_angle_atom_site_label_1
_geom_angle_atom_site_label_2
_geom_angle_atom_site_label_3
_geom_angle
_geom_angle_site_symmetry_1
_geom_angle_site_symmetry_3
_geom_angle_publ_flag
C2 N1 C3 116.56(9) . . ?
C2 N1 H1A 108.6(10) . . ?
C2 N1 H1B 107.8(10) . . ?
C3 N1 H1A 109.9(10) . . ?
C3 N1 H1B 107.1(10) . . ?
H1A N1 H1B 106.3(15) . . ?
H1C C1 H1D 108.4 . . ?
C2 C1 H1C 110.1 14 . ?
C2 C1 H1C 110.1 . . ?
C2 C1 H1D 110.1 14 . ?
C2 C1 H1D 110.1 . . ?
C2 C1 C2 107.92(13) 14 . ?
N1 C2 C1 110.59(9) . . ?
N1 C2 H2A 109.5 . . ?
N1 C2 H2B 109.5 . . ?
C1 C2 H2A 109.5 . . ?
C1 C2 H2B 109.5 . . ?
H2A C2 H2B 108.1 . . ?
O1 C4 C3 120.18(11) . . ?
O1 C4 C7 122.19(11) . . ?
C7 C4 C3 117.54(11) . . ?
N1 C3 C4 108.52(9) . . ?
N1 C3 C5 109.26(9) . . ?
N1 C3 C6 106.82(9) . . ?
C5 C3 C4 113.90(10) . . ?
C5 C3 C6 110.58(10) . . ?
C6 C3 C4 107.50(9) . . ?
C3 C5 H5A 109.5 . . ?
C3 C5 H5B 109.5 . . ?
C3 C5 H5C 109.5 . . ?
H5A C5 H5B 109.5 . . ?
H5A C5 H5C 109.5 . . ?
H5B C5 H5C 109.5 . . ?
C3 C6 H6A 109.5 . . ?
C3 C6 H6B 109.5 . . ?
C3 C6 H6C 109.5 . . ?
H6A C6 H6B 109.5 . . ?
H6A C6 H6C 109.5 . . ?
H6B C6 H6C 109.5 . . ?
C4 C7 H7A 109.5 . . ?
C4 C7 H7B 109.5 . . ?
C4 C7 H7C 109.5 . . ?
H7A C7 H7B 109.5 . . ?
H7A C7 H7C 109.5 . . ?
H7B C7 H7C 109.5 . . ?

loop_
_geom_bond_atom_site_label_1
_geom_bond_atom_site_label_2
_geom_bond_distance
_geom_bond_site_symmetry_2
_geom_bond_publ_flag
O1 C4 1.2099(15) . ?
N1 C2 1.4967(14) . ?
N1 C3 1.5094(14) . ?
N1 H1A 0.928(18) . ?
N1 H1B 0.934(18) . ?
C1 H1C 0.9900 . ?
C1 H1D 0.9900 . ?
C1 C2 1.5263(14) . ?
C1 C2 1.5262(14) 14 ?
C2 H2A 0.9900 . ?
C2 H2B 0.9900 . ?
C4 C3 1.5340(16) . ?
C4 C7 1.5038(17) . ?
C3 C5 1.5270(15) . ?
C3 C6 1.5323(17) . ?
C5 H5A 0.9800 . ?
C5 H5B 0.9800 . ?
C5 H5C 0.9800 . ?
C6 H6A 0.9800 . ?
C6 H6B 0.9800 . ?
C6 H6C 0.9800 . ?
C7 H7A 0.9800 . ?
C7 H7B 0.9800 . ?
C7 H7C 0.9800 . ?

loop_
_geom_torsion_atom_site_label_1
_geom_torsion_atom_site_label_2
_geom_torsion_atom_site_label_3
_geom_torsion_atom_site_label_4
_geom_torsion
_geom_torsion_site_symmetry_1
_geom_torsion_site_symmetry_2
_geom_torsion_site_symmetry_3
_geom_torsion_site_symmetry_4
_geom_torsion_publ_flag
O1 C4 C3 N1 -17.86(15) . . . . ?
O1 C4 C3 C5 -139.79(12) . . . . ?
O1 C4 C3 C6 97.33(13) . . . . ?
C2 N1 C3 C4 -66.56(11) . . . . ?
C2 N1 C3 C5 58.17(12) . . . . ?
C2 N1 C3 C6 177.81(9) . . . . ?
C2 C1 C2 N1 -177.87(10) 14 . . . ?
C3 N1 C2 C1 -172.45(8) . . . . ?
C7 C4 C3 N1 165.63(10) . . . . ?
C7 C4 C3 C5 43.70(15) . . . . ?
C7 C4 C3 C6 -79.19(13) . . . . ?
